data_8101569
loop_
_publ_author_name
'M\"uller, Ulrich'
'Eckhoff, Brigitta'

_publ_section_title
;
Crystal structure of bis(tetramethylammonium)-hexachloroselenate(IV--
acetonitrile (1/1), [N(CH~3~)~4~]~2~[SeCl~6~] &#x00B7; CH~3~CN, a structure 
related to epasolite
;
_journal_issue 4
_journal_name_full 'Zeitschrift f\"ur Kristallographie - New Crystal Structures'
_journal_page_first 505
_journal_page_last 506
_journal_volume 214
_journal_year 1999
_chemical_formula_moiety '(N (C H3)4)2 Se Cl6 (H3 C C N)'
_chemical_formula_structural '(N (C H3)4)2 [Se Cl6]\\cdot C H3 C N'
_chemical_formula_sum 'C10 H27 Cl6 N3 Se'
_chemical_formula_weight 481.03
_space_group_IT_number 72
_symmetry_cell_setting orthorhombic
_symmetry_space_group_name_Hall '-I 2 2c'
_symmetry_space_group_name_H-M 'I b a m'
_cell_angle_alpha 90.00
_cell_angle_beta 90.00
_cell_angle_gamma 90.00
_cell_formula_units_Z 8
_cell_length_a 25.234(4)
_cell_length_b 13.985(2)
_cell_length_c 12.425(2)
_cell_measurement_temperature 293(2)
_cell_volume 4385(3)
_diffrn_ambient_temperature 293(2)
_exptl_crystal_density_diffrn 1.457
_refine_ls_R_factor_obs 0.0583
_refine_ls_wR_factor_obs 0.1237
_cod_database_code 8101569

loop_
_symmetry_equiv_pos_as_xyz
'x, y, z'
'-x, -y, z'
'-x+1/2, y+1/2, -z'
'x+1/2, -y+1/2, -z'
'x+1/2, y+1/2, z+1/2'
'-x+1/2, -y+1/2, z+1/2'
'-x+1, y+1, -z+1/2'
'x+1, -y+1, -z+1/2'
'-x, -y, -z'
'x, y, -z'
'x-1/2, -y-1/2, z'
'-x-1/2, y-1/2, z'
'-x+1/2, -y+1/2, -z+1/2'
'x+1/2, y+1/2, -z+1/2'
'x, -y, z+1/2'
'-x, y, z+1/2'

loop_
_atom_site_label
_atom_site_type_symbol
_atom_site_fract_x
_atom_site_fract_y
_atom_site_fract_z
_atom_site_U_iso_or_equiv
_atom_site_adp_type
_atom_site_occupancy
_atom_site_calc_flag
_atom_site_refinement_flags
_atom_site_disorder_assembly
_atom_site_disorder_group
Se Se 0.12755(3) 0.23344(5) 0.0000 0.0546(2) Uani 1 d S . .
Cl1 Cl 0.12774(7) 0.23421(13) 0.19232(14) 0.1075(7) Uani 1 d . . .
Cl2 Cl 0.03349(9) 0.23331(19) 0.0000 0.1095(11) Uani 1 d S . .
Cl3 Cl 0.22254(9) 0.23560(19) 0.0000 0.1087(11) Uani 1 d S . .
Cl4 Cl 0.12861(11) 0.05862(15) 0.0000 0.1065(10) Uani 1 d S . .
Cl5 Cl 0.12719(10) 0.39986(14) 0.0000 0.0969(9) Uani 1 d S . .
N1 N 0.0000 0.0000 0.2500 0.057(3) Uani 1 d S . .
N2 N 0.0000 0.5000 0.2500 0.055(3) Uani 1 d S . .
N3 N 0.2603(2) 0.0000 0.2500 0.075(3) Uani 1 d S . .
C1 C 0.0337(4) 0.0625(7) 0.3175(8) 0.227(5) Uani 1 d . . .
C2 C 0.0308(11) 0.4184(17) 0.281(3) 0.240(18) Uani 0.349(7) d P . .
C2A C 0.0397(12) 0.449(3) 0.180(3) 0.199(17) Uani 0.302(14) d P . .
C2B C 0.0307(10) 0.450(2) 0.339(2) 0.141(11) Uani 0.349(7) d P . .
C31 C 0.3025(5) 0.0642(9) 0.1727(10) 0.144(5) Uani 0.666(9) d P . .
C32 C 0.2286(5) 0.0761(9) 0.3281(15) 0.178(7) Uani 0.666(9) d P . .
C31A C 0.2275(10) -0.0380(12) 0.1976(16) 0.091(8) Uani 0.334(9) d P . .
C32A C 0.2844(7) 0.0596(19) 0.1980(19) 0.161(9) Uani 0.334(9) d P . .
N4 N 0.1059(5) -0.3680(8) 0.0000 0.207(6) Uani 1 d S . .
C4 C 0.1340(4) -0.1927(6) 0.0000 0.109(4) Uani 1 d S . .
C5 C 0.1180(3) -0.2862(8) 0.0000 0.098(4) Uani 1 d S . .

loop_
_atom_site_aniso_label
_atom_site_aniso_U_11
_atom_site_aniso_U_22
_atom_site_aniso_U_33
_atom_site_aniso_U_23
_atom_site_aniso_U_13
_atom_site_aniso_U_12
Se 0.0606(5) 0.0464(4) 0.0567(4) 0.000 0.000 -0.0011(5)
Cl1 0.1521(17) 0.1171(14) 0.0532(9) 0.0007(10) -0.0022(13) -0.0031(14)
Cl2 0.0591(13) 0.118(2) 0.151(3) 0.000 0.000 -0.0053(15)
Cl3 0.0587(13) 0.116(2) 0.151(3) 0.000 0.000 -0.0034(14)
Cl4 0.130(2) 0.0478(12) 0.142(2) 0.000 0.000 0.0007(15)
Cl5 0.125(2) 0.0440(12) 0.121(2) 0.000 0.000 0.0002(14)
N1 0.045(5) 0.045(5) 0.081(8) 0.000 0.000 0.000
N2 0.076(6) 0.036(5) 0.052(7) 0.000 0.000 0.000
N3 0.060(5) 0.122(7) 0.043(5) -0.033(4) 0.000 0.000
C1 0.233(10) 0.247(11) 0.200(10) -0.094(9) -0.076(9) -0.091(8)
C2 0.31(3) 0.18(2) 0.23(4) 0.04(2) 0.02(3) 0.212(18)
C2A 0.19(3) 0.23(4) 0.18(3) -0.05(3) 0.11(3) 0.12(2)
C2B 0.15(2) 0.17(2) 0.104(18) 0.057(17) -0.116(15) -0.028(18)
C31 0.137(9) 0.162(10) 0.134(10) 0.052(8) 0.107(8) -0.054(8)
C32 0.161(12) 0.153(10) 0.219(14) -0.146(10) 0.042(11) 0.050(9)
C31A 0.16(2) 0.057(12) 0.054(13) -0.074(11) -0.057(13) -0.008(13)
C32A 0.124(12) 0.23(2) 0.131(15) 0.077(14) 0.137(12) -0.104(14)
N4 0.212(11) 0.118(8) 0.292(16) 0.000 0.000 -0.042(9)
C4 0.146(9) 0.053(5) 0.127(9) 0.000 0.000 -0.042(6)
C5 0.074(7) 0.130(9) 0.089(8) 0.000 0.000 -0.012(7)

loop_
_geom_bond_atom_site_label_1
_geom_bond_atom_site_label_2
_geom_bond_distance
_geom_bond_site_symmetry_2
_geom_bond_publ_flag
Se Cl5 2.327(2) . ?
Se Cl2 2.374(2) . ?
Se Cl1 2.390(2) . ?
Se Cl3 2.397(2) . ?
Se Cl4 2.445(2) . ?
N1 C1 1.481(9) . ?
N2 C2 1.43(2) . ?
N2 C2A 1.50(3) . ?
N2 C2B 1.53(2) . ?
N3 C31 1.693(11) . ?
N3 C32 1.647(14) . ?
N3 C31A 1.18(2) . ?
N3 C32A 1.217(19) . ?
N4 C5 1.184(14) . ?
C4 C5 1.368(14) . ?
